data_2212988
loop_
_publ_author_name
'Noor Shahina Begum'
'D. E. Vasundhara'
'G. D. Kolavi'
'I. M. Khazi'

_publ_section_title 2-Ethyl-6-(4-methoxyphenyl)imidazo[2,1-<i>b</i>][1,3,4]thiadiazole-5-carbaldehyde
_journal_coeditor_code SA2045
_journal_issue 4
_journal_name_full 'Acta Crystallographica Section E'
_journal_page_first o1955
_journal_page_last o1957
_journal_paper_doi 10.1107/S1600536807012639
_journal_volume 63
_journal_year 2007
_chemical_formula_iupac 'C14 H13 N3 O2 S'
_chemical_formula_sum 'C14 H13 N3 O2 S'
_chemical_formula_weight 287.33
_chemical_name_systematic
;
2-Ethyl-6-(4-methoxyphenyl)imidazo[2,1-b][1,3,4]thiadiazole-5-carbaldehyde
;
_space_group_IT_number 2
_symmetry_cell_setting triclinic
_symmetry_space_group_name_Hall '-P 1'
_symmetry_space_group_name_H-M 'P -1'
_audit_creation_method 'WinGX routine CIF_UPDATE'
_cell_angle_alpha 113.559(3)
_cell_angle_beta 91.246(3)
_cell_angle_gamma 109.417(3)
_cell_formula_units_Z 2
_cell_length_a 7.6931(15)
_cell_length_b 9.7197(19)
_cell_length_c 10.492(2)
_cell_measurement_reflns_used 15
_cell_measurement_temperature 293(2)
_cell_measurement_theta_max 8.02
_cell_measurement_theta_min 6.9
_cell_volume 667.3(2)
_computing_cell_refinement 'SAINT-Plus (Bruker, 1998)'
_computing_data_collection 'SMART (Bruker, 1998)'
_computing_data_reduction SAINT-Plus
_computing_molecular_graphics 'ORTEP-3 for Windows (Farrugia, 1997)'
_computing_publication_material SHELXL97
_computing_structure_refinement 'SHELXL97 (Sheldrick, 1997)'
_computing_structure_solution 'SHELXS97 (Sheldrick, 1997)'
_diffrn_measured_fraction_theta_full 0.996
_diffrn_measured_fraction_theta_max 0.996
_diffrn_measurement_device_type 'Bruker SMART CCD area-detector'
_diffrn_measurement_method '\f and \w'
_diffrn_radiation_monochromator graphite
_diffrn_radiation_source 'fine-focus sealed tube'
_diffrn_radiation_type MoK\a
_diffrn_radiation_wavelength 0.71073
_diffrn_reflns_av_R_equivalents 0.0185
_diffrn_reflns_limit_h_max 9
_diffrn_reflns_limit_h_min -9
_diffrn_reflns_limit_k_max 11
_diffrn_reflns_limit_k_min -11
_diffrn_reflns_limit_l_max 12
_diffrn_reflns_limit_l_min -12
_diffrn_reflns_number 6646
_diffrn_reflns_theta_full 25.35
_diffrn_reflns_theta_max 25.35
_diffrn_reflns_theta_min 2.15
_diffrn_standards_number 0
_exptl_absorpt_coefficient_mu 0.247
_exptl_absorpt_correction_type none
_exptl_crystal_colour white
_exptl_crystal_density_diffrn 1.43
_exptl_crystal_density_method 'not measured'
_exptl_crystal_description prism
_exptl_crystal_F_000 300
_exptl_crystal_size_max 0.3
_exptl_crystal_size_mid 0.2
_exptl_crystal_size_min 0.1
_refine_diff_density_max 0.193
_refine_diff_density_min -0.224
_refine_ls_extinction_method none
_refine_ls_goodness_of_fit_ref 1.009
_refine_ls_hydrogen_treatment refall
_refine_ls_matrix_type full
_refine_ls_number_parameters 233
_refine_ls_number_reflns 2439
_refine_ls_number_restraints 0
_refine_ls_restrained_S_all 1.009
_refine_ls_R_factor_gt 0.036
_refine_ls_shift/su_max 0
_refine_ls_structure_factor_coef Fsqd
_refine_ls_weighting_details 'calc w=1/[\s^2^(Fo^2^)+(0.0621P)^2^+0.1442P] where P=(Fo^2^+2Fc^2^)/3'
_refine_ls_weighting_scheme calc
_refine_ls_wR_factor_ref 0.0999
_reflns_number_gt 2124
_reflns_number_total 2439
_reflns_threshold_expression I>2\s(I)
_cod_data_source_file sa2045.cif
_cod_data_source_block I
_cod_database_code 2212988

loop_
_symmetry_equiv_pos_as_xyz
'x, y, z'
'-x, -y, -z'

loop_
_atom_site_type_symbol
_atom_site_label
_atom_site_fract_x
_atom_site_fract_y
_atom_site_fract_z
_atom_site_U_iso_or_equiv
_atom_site_adp_type
_atom_site_calc_flag
_atom_site_occupancy
C C1 0.2096(2) 0.5182(2) 0.57853(17) 0.0373(4) Uani d 1
C C2 0.0520(2) 0.2930(2) 0.63351(18) 0.0380(4) Uani d 1
C C3 -0.0527(3) 0.1857(2) 0.6978(2) 0.0437(4) Uani d 1
C C4 0.0136(3) 0.2550(3) 0.8563(2) 0.0527(5) Uani d 1
C C5 0.2712(2) 0.3865(2) 0.36911(17) 0.0374(4) Uani d 1
C C6 0.3313(2) 0.5524(2) 0.40864(17) 0.0371(4) Uani d 1
C C7 0.3018(3) 0.2582(2) 0.2543(2) 0.0480(5) Uani d 1
C C8 0.4117(2) 0.6410(2) 0.32566(17) 0.0363(4) Uani d 1
C C9 0.3592(3) 0.5692(2) 0.17883(19) 0.0429(4) Uani d 1
C C10 0.4256(3) 0.6553(2) 0.10190(19) 0.0447(4) Uani d 1
C C11 0.5457(3) 0.8159(2) 0.16840(19) 0.0422(4) Uani d 1
C C12 0.5980(3) 0.8908(2) 0.3150(2) 0.0433(4) Uani d 1
C C13 0.5306(2) 0.8023(2) 0.39127(19) 0.0401(4) Uani d 1
C C14 0.7187(5) 1.0546(3) 0.1422(3) 0.0745(8) Uani d 1
N N1 0.18865(19) 0.36878(16) 0.48151(14) 0.0366(3) Uani d 1
N N2 0.0984(2) 0.23901(17) 0.51017(15) 0.0395(3) Uani d 1
N N3 0.2936(2) 0.63371(16) 0.53965(14) 0.0390(3) Uani d 1
O O1 0.2443(3) 0.11845(17) 0.23374(17) 0.0743(5) Uani d 1
O O2 0.6031(2) 0.88749(16) 0.08096(14) 0.0594(4) Uani d 1
S S1 0.11720(6) 0.50439(5) 0.72283(4) 0.04321(17) Uani d 1
H H3A -0.044(3) 0.083(3) 0.647(2) 0.051(5) Uiso d 1
H H3B -0.185(3) 0.166(2) 0.677(2) 0.057(6) Uiso d 1
H H4A 0.149(4) 0.279(3) 0.877(3) 0.074(7) Uiso d 1
H H4B -0.004(3) 0.359(3) 0.906(2) 0.060(6) Uiso d 1
H H4C -0.063(3) 0.181(3) 0.890(3) 0.076(7) Uiso d 1
H H7 0.377(3) 0.293(2) 0.192(2) 0.055(6) Uiso d 1
H H9 0.274(3) 0.464(2) 0.135(2) 0.045(5) Uiso d 1
H H10 0.390(3) 0.608(2) 0.006(2) 0.051(5) Uiso d 1
H H12 0.681(3) 0.998(3) 0.359(2) 0.054(6) Uiso d 1
H H13 0.569(3) 0.854(2) 0.494(2) 0.048(5) Uiso d 1
H H14A 0.837(4) 1.070(3) 0.192(3) 0.090(9) Uiso d 1
H H14B 0.657(4) 1.113(3) 0.204(3) 0.085(9) Uiso d 1
H H14C 0.731(4) 1.078(3) 0.066(3) 0.092(9) Uiso d 1

loop_
_atom_site_aniso_label
_atom_site_aniso_U_11
_atom_site_aniso_U_22
_atom_site_aniso_U_33
_atom_site_aniso_U_12
_atom_site_aniso_U_13
_atom_site_aniso_U_23
C1 0.0399(9) 0.0349(9) 0.0323(8) 0.0140(7) 0.0045(7) 0.0100(7)
C2 0.0379(9) 0.0358(9) 0.0359(9) 0.0125(7) 0.0032(7) 0.0125(7)
C3 0.0453(11) 0.0378(10) 0.0421(10) 0.0110(8) 0.0090(8) 0.0152(8)
C4 0.0649(14) 0.0492(12) 0.0428(11) 0.0186(10) 0.0134(10) 0.0206(9)
C5 0.0422(9) 0.0367(9) 0.0318(8) 0.0150(7) 0.0074(7) 0.0131(7)
C6 0.0380(9) 0.0369(9) 0.0331(8) 0.0139(7) 0.0039(7) 0.0119(7)
C7 0.0605(12) 0.0385(10) 0.0431(10) 0.0196(9) 0.0158(9) 0.0146(8)
C8 0.0381(9) 0.0360(9) 0.0338(8) 0.0155(7) 0.0066(7) 0.0127(7)
C9 0.0477(10) 0.0343(9) 0.0374(9) 0.0107(8) 0.0035(8) 0.0105(8)
C10 0.0557(11) 0.0434(10) 0.0304(9) 0.0184(9) 0.0070(8) 0.0116(8)
C11 0.0497(10) 0.0409(9) 0.0415(10) 0.0202(8) 0.0163(8) 0.0201(8)
C12 0.0454(10) 0.0341(9) 0.0413(10) 0.0093(8) 0.0081(8) 0.0119(8)
C13 0.0429(10) 0.0379(9) 0.0337(9) 0.0142(8) 0.0051(7) 0.0107(8)
C14 0.104(2) 0.0481(13) 0.0642(16) 0.0136(14) 0.0283(16) 0.0287(12)
N1 0.0410(8) 0.0313(7) 0.0342(7) 0.0129(6) 0.0070(6) 0.0113(6)
N2 0.0425(8) 0.0346(7) 0.0389(8) 0.0128(6) 0.0076(6) 0.0148(6)
N3 0.0461(8) 0.0340(7) 0.0328(7) 0.0136(6) 0.0072(6) 0.0116(6)
O1 0.1111(13) 0.0365(8) 0.0660(10) 0.0250(8) 0.0404(9) 0.0139(7)
O2 0.0845(10) 0.0463(8) 0.0447(7) 0.0173(7) 0.0212(7) 0.0224(6)
S1 0.0532(3) 0.0358(3) 0.0341(3) 0.0138(2) 0.01124(19) 0.01089(19)

loop_
_atom_type_symbol
_atom_type_description
_atom_type_scat_dispersion_real
_atom_type_scat_dispersion_imag
_atom_type_scat_source
C C 0.0033 0.0016 'International Tables Vol C Tables 4.2.6.8 and 6.1.1.4'
H H 0 0 'International Tables Vol C Tables 4.2.6.8 and 6.1.1.4'
N N 0.0061 0.0033 'International Tables Vol C Tables 4.2.6.8 and 6.1.1.4'
O O 0.0106 0.006 'International Tables Vol C Tables 4.2.6.8 and 6.1.1.4'
S S 0.1246 0.1234 'International Tables Vol C Tables 4.2.6.8 and 6.1.1.4'

loop_
_geom_angle_atom_site_label_1
_geom_angle_atom_site_label_2
_geom_angle_atom_site_label_3
_geom_angle
N3 C1 N1 113.63(15)
N3 C1 S1 137.11(13)
N1 C1 S1 109.27(12)
N2 C2 C3 123.18(16)
N2 C2 S1 116.01(13)
C3 C2 S1 120.79(13)
C2 C3 C4 113.37(16)
C2 C3 H3A 106.8(12)
C4 C3 H3A 113.0(12)
C2 C3 H3B 107.7(12)
C4 C3 H3B 110.8(12)
H3A C3 H3B 104.6(17)
C3 C4 H4A 110.2(14)
C3 C4 H4B 110.6(12)
H4A C4 H4B 106.8(19)
C3 C4 H4C 108.5(15)
H4A C4 H4C 113.9(19)
H4B C4 H4C 106.9(19)
N1 C5 C6 103.46(14)
N1 C5 C7 124.01(15)
C6 C5 C7 132.03(16)
N3 C6 C5 111.86(15)
N3 C6 C8 119.59(14)
C5 C6 C8 128.38(15)
O1 C7 C5 125.31(18)
O1 C7 H7 120.4(12)
C5 C7 H7 114.3(12)
C13 C8 C9 117.94(16)
C13 C8 C6 121.03(15)
C9 C8 C6 120.84(15)
C10 C9 C8 120.86(17)
C10 C9 H9 120.7(12)
C8 C9 H9 118.4(12)
C9 C10 C11 120.72(17)
C9 C10 H10 120.4(13)
C11 C10 H10 118.9(13)
O2 C11 C10 115.21(16)
O2 C11 C12 125.37(17)
C10 C11 C12 119.43(16)
C13 C12 C11 119.26(17)
C13 C12 H12 121.5(13)
C11 C12 H12 119.2(13)
C12 C13 C8 121.79(17)
C12 C13 H13 119.2(11)
C8 C13 H13 119.0(11)
O2 C14 H14A 109.2(16)
O2 C14 H14B 109.3(18)
H14A C14 H14B 111(2)
O2 C14 H14C 103.2(18)
H14A C14 H14C 113(2)
H14B C14 H14C 111(2)
C1 N1 N2 118.32(14)
C1 N1 C5 107.24(14)
N2 N1 C5 134.45(14)
C2 N2 N1 108.23(14)
C1 N3 C6 103.77(14)
C11 O2 C14 118.35(17)
C1 S1 C2 88.14(8)

loop_
_geom_bond_atom_site_label_1
_geom_bond_atom_site_label_2
_geom_bond_distance
C1 N3 1.319(2)
C1 N1 1.352(2)
C1 S1 1.7210(17)
C2 N2 1.296(2)
C2 C3 1.490(2)
C2 S1 1.7627(17)
C3 C4 1.522(3)
C3 H3A 0.95(2)
C3 H3B 0.97(2)
C4 H4A 0.99(2)
C4 H4B 0.99(2)
C4 H4C 0.96(3)
C5 N1 1.395(2)
C5 C6 1.395(2)
C5 C7 1.438(2)
C6 N3 1.378(2)
C6 C8 1.466(2)
C7 O1 1.204(2)
C7 H7 0.97(2)
C8 C13 1.388(2)
C8 C9 1.396(2)
C9 C10 1.374(3)
C9 H9 0.92(2)
C10 C11 1.386(3)
C10 H10 0.91(2)
C11 O2 1.358(2)
C11 C12 1.393(3)
C12 C13 1.386(3)
C12 H12 0.93(2)
C13 H13 0.98(2)
C14 O2 1.422(3)
C14 H14A 0.97(3)
C14 H14B 0.93(3)
C14 H14C 0.91(3)
N1 N2 1.3760(19)

loop_
_geom_hbond_atom_site_label_D
_geom_hbond_atom_site_label_H
_geom_hbond_atom_site_label_A
_geom_hbond_site_symmetry_A
_geom_hbond_distance_DH
_geom_hbond_distance_HA
_geom_hbond_distance_DA
_geom_hbond_angle_DHA
_geom_hbond_publ_flag
C4 H4C O1 2_556 0.96(3) 2.51(3) 3.223(2) 131 yes

loop_
_geom_torsion_atom_site_label_1
_geom_torsion_atom_site_label_2
_geom_torsion_atom_site_label_3
_geom_torsion_atom_site_label_4
_geom_torsion
N2 C2 C3 C4 141.56(19)
S1 C2 C3 C4 -39.4(2)
N1 C5 C6 N3 1.77(19)
C7 C5 C6 N3 -170.13(19)
N1 C5 C6 C8 -173.34(15)
C7 C5 C6 C8 14.8(3)
N1 C5 C7 O1 7.8(3)
C6 C5 C7 O1 178.3(2)
N3 C6 C8 C13 31.4(2)
C5 C6 C8 C13 -153.78(18)
N3 C6 C8 C9 -143.40(17)
C5 C6 C8 C9 31.4(3)
C13 C8 C9 C10 1.0(3)
C6 C8 C9 C10 175.95(16)
C8 C9 C10 C11 -0.4(3)
C9 C10 C11 O2 179.39(17)
C9 C10 C11 C12 -0.5(3)
O2 C11 C12 C13 -179.09(17)
C10 C11 C12 C13 0.8(3)
C11 C12 C13 C8 -0.2(3)
C9 C8 C13 C12 -0.7(3)
C6 C8 C13 C12 -175.64(16)
N3 C1 N1 N2 -178.43(13)
S1 C1 N1 N2 1.79(18)
N3 C1 N1 C5 1.86(19)
S1 C1 N1 C5 -177.91(11)
C6 C5 N1 C1 -2.10(17)
C7 C5 N1 C1 170.65(17)
C6 C5 N1 N2 178.26(16)
C7 C5 N1 N2 -9.0(3)
C3 C2 N2 N1 178.44(15)
S1 C2 N2 N1 -0.65(18)
C1 N1 N2 C2 -0.8(2)
C5 N1 N2 C2 178.84(17)
N1 C1 N3 C6 -0.72(19)
S1 C1 N3 C6 178.97(16)
C5 C6 N3 C1 -0.72(19)
C8 C6 N3 C1 174.87(14)
C10 C11 O2 C14 176.7(2)
C12 C11 O2 C14 -3.3(3)
N3 C1 S1 C2 178.64(19)
N1 C1 S1 C2 -1.66(12)
N2 C2 S1 C1 1.39(14)
C3 C2 S1 C1 -177.72(15)

loop_
_cod_related_entry_id
_cod_related_entry_database
_cod_related_entry_code
1 ChemSpider 21124960
